data_1511274
loop_
_publ_author_name
'Kuz'micheva, G.M.'
'Panyutin, V.L.'
'Rybakov, V.B.'
'Kuz'min, O.V.'
'Kutovoi, S.A.'

_publ_section_title
;
 Morphotropic series of Ln Sc3 (B O3)4 compounds
;
_journal_name_full Kristallografiya
_journal_page_first 990
_journal_page_last 995
_journal_volume 45
_journal_year 2000
_chemical_formula_sum 'B O3 Sc0.75 Tb0.25'
_chemical_name_systematic '(Tb0.25 Sc0.75) (B O3)'
_space_group_IT_number 148
_symmetry_space_group_name_Hall '-R 3'
_symmetry_space_group_name_H-M 'R -3 :H'
_cell_angle_alpha 90
_cell_angle_beta 90
_cell_angle_gamma 120
_cell_formula_units_Z 6
_cell_length_a 4.773
_cell_length_b 4.773
_cell_length_c 15.48
_cell_volume 305.411
_citation_journal_id_ASTM KRISAJ
_cod_data_source_file boron0-1_397.cif
_cod_data_source_block B1O3Sc0.75Tb0.25
_cod_original_cell_volume 305.4108
_cod_original_formula_sum 'B1 O3 Sc0.75 Tb0.25'
_cod_database_code 1511274

loop_
_symmetry_equiv_pos_as_xyz
x,y,z
-y,x-y,z
-x+y,-x,z
-x,-y,-z
y,-x+y,-z
x-y,x,-z
x+2/3,y+1/3,z+1/3
-y+2/3,x-y+1/3,z+1/3
-x+y+2/3,-x+1/3,z+1/3
-x+2/3,-y+1/3,-z+1/3
y+2/3,-x+y+1/3,-z+1/3
x-y+2/3,x+1/3,-z+1/3
x+1/3,y+2/3,z+2/3
-y+1/3,x-y+2/3,z+2/3
-x+y+1/3,-x+2/3,z+2/3
-x+1/3,-y+2/3,-z+2/3
y+1/3,-x+y+2/3,-z+2/3
x-y+1/3,x+2/3,-z+2/3

loop_
_atom_site_label
_atom_site_type_symbol
_atom_site_fract_x
_atom_site_fract_y
_atom_site_fract_z
_atom_site_occupancy
_atom_site_U_iso_or_equiv
Sc1 Sc+3 0 0 0 0.75 0.0
Tb1 Tb+3 0 0 0 0.25 0.0
Sc2 Sc+3 0 0 0.5 0.75 0.0
Tb2 Tb+3 0 0 0.5 0.25 0.0
O1 O-2 0.7116 0.0001 0.2498 1 0.0
B1 B+3 0 0 0.2497 1 0.0
